data_7121777
loop_
_publ_author_name
'Gosselin, Eric J.'
'Lorzing, Gregory R.'
'Trump, Benjamin A.'
'Brown, Craig M.'
'Bloch, Eric D.'

_publ_section_title
;
 Gas adsorption in an isostructural series of pillared coordination cages.
;
_journal_issue 49
_journal_name_full 'Chemical communications (Cambridge, England)'
_journal_page_first 6392
_journal_page_last 6395
_journal_paper_doi 10.1039/c8cc03216e
_journal_volume 54
_journal_year 2018
_chemical_formula_sum 'C34.9 Cu4 N2.71 O17.78'
_chemical_formula_weight 995.77
_chemical_name_mineral 'Cu-Me-bdc Metal Organic Framework'
_space_group_IT_number 225
_space_group_name_Hall '-F 4 2 3'
_space_group_name_H-M_alt 'F m -3 m'
_symmetry_cell_setting cubic
_symmetry_space_group_name_Hall '-F 4 2 3'
_symmetry_space_group_name_H-M 'F m -3 m'
_cell_angle_alpha 90
_cell_angle_beta 90
_cell_angle_gamma 90
_cell_formula_units_Z 24
_cell_length_a 39.9765(14)
_cell_length_b 39.9765(14)
_cell_length_c 39.9765(14)
_cell_measurement_reflns_used 693
_cell_measurement_temperature 298.0(2)
_cell_measurement_theta_max 18
_cell_measurement_theta_min 0.8
_cell_volume 63887(4)
_diffrn_ambient_temperature 298.0(2)
_diffrn_measured_fraction_theta_full 1.0
_diffrn_measurement_device_type 'APS 17-BM'
_diffrn_radiation_type synchrotron
_diffrn_radiation_wavelength 0.45220
_diffrn_reflns_av_R_equivalents 0.0
_diffrn_reflns_number 693
_exptl_crystal_density_diffrn 0.615
_exptl_crystal_description N/A
_refine_ls_goodness_of_fit_all 2.969
_refine_ls_matrix_type full
_refine_ls_number_parameters 33
_refine_ls_number_restraints 0
_cod_data_source_file c8cc03216e2.cif
_cod_data_source_block VESTA_phase_1
_cod_depositor_comments
;
The following automatic conversions were performed:

'_geom_bond_publ_flag' value 'N' changed to 'n' according to
/home/data/users/saulius/crontab/automatic-downloads/rss-feeds/RSC/lib/dictionaries/cif_core.dic
dictionary named 'cif_core.dic' version 2.4.2 from 2011-04-26 (238
times).

'_geom_angle_publ_flag' value 'N' changed to 'n' according to
/home/data/users/saulius/crontab/automatic-downloads/rss-feeds/RSC/lib/dictionaries/cif_core.dic
dictionary named 'cif_core.dic' version 2.4.2 from 2011-04-26 (643
times).

Automatic conversion script
Id: cif_fix_values 4973 2017-02-22 13:04:09Z antanas 

 Adding full bibliography for 7121774--7121778.cif.
;
_cod_original_cell_volume 63887(7)
_cod_original_formula_sum 'C34.90 Cu4 N2.71 O17.78'
_cod_database_code 7121777

loop_
_symmetry_equiv_pos_site_id
_symmetry_equiv_pos_as_xyz
1 +x,+y,+z
2 +z,+x,+y
3 +y,+z,+x
4 +x,+y,-z
5 -z,+x,+y
6 +y,-z,+x
7 -z,+x,-y
8 -y,-z,+x
9 +y,-z,-x
10 -x,+y,-z
11 -z,-x,+y
12 +x,-y,-z
13 +y,+x,+z
14 +z,+y,+x
15 +x,+z,+y
16 +y,+x,-z
17 -z,+y,+x
18 +x,-z,+y
19 -z,+y,-x
20 -x,-z,+y
21 +x,-z,-y
22 -y,+x,-z
23 -z,-y,+x
24 +y,-x,-z
-1 -x,-y,-z
-2 -z,-x,-y
-3 -y,-z,-x
-4 -x,-y,+z
-5 +z,-x,-y
-6 -y,+z,-x
-7 +z,-x,+y
-8 +y,+z,-x
-9 -y,+z,+x
-10 +x,-y,+z
-11 +z,+x,-y
-12 -x,+y,+z
-13 -y,-x,-z
-14 -z,-y,-x
-15 -x,-z,-y
-16 -y,-x,+z
-17 +z,-y,-x
-18 -x,+z,-y
-19 +z,-y,+x
-20 +x,+z,-y
-21 -x,+z,+y
-22 +y,-x,+z
-23 +z,+y,-x
-24 -y,+x,+z
101 +x,+y+1/2,+z+1/2
102 +z,+x+1/2,+y+1/2
103 +y,+z+1/2,+x+1/2
104 +x,+y+1/2,-z+1/2
105 -z,+x+1/2,+y+1/2
106 +y,-z+1/2,+x+1/2
107 -z,+x+1/2,-y+1/2
108 -y,-z+1/2,+x+1/2
109 +y,-z+1/2,-x+1/2
110 -x,+y+1/2,-z+1/2
111 -z,-x+1/2,+y+1/2
112 +x,-y+1/2,-z+1/2
113 +y,+x+1/2,+z+1/2
114 +z,+y+1/2,+x+1/2
115 +x,+z+1/2,+y+1/2
116 +y,+x+1/2,-z+1/2
117 -z,+y+1/2,+x+1/2
118 +x,-z+1/2,+y+1/2
119 -z,+y+1/2,-x+1/2
120 -x,-z+1/2,+y+1/2
121 +x,-z+1/2,-y+1/2
122 -y,+x+1/2,-z+1/2
123 -z,-y+1/2,+x+1/2
124 +y,-x+1/2,-z+1/2
-101 -x,-y+1/2,-z+1/2
-102 -z,-x+1/2,-y+1/2
-103 -y,-z+1/2,-x+1/2
-104 -x,-y+1/2,+z+1/2
-105 +z,-x+1/2,-y+1/2
-106 -y,+z+1/2,-x+1/2
-107 +z,-x+1/2,+y+1/2
-108 +y,+z+1/2,-x+1/2
-109 -y,+z+1/2,+x+1/2
-110 +x,-y+1/2,+z+1/2
-111 +z,+x+1/2,-y+1/2
-112 -x,+y+1/2,+z+1/2
-113 -y,-x+1/2,-z+1/2
-114 -z,-y+1/2,-x+1/2
-115 -x,-z+1/2,-y+1/2
-116 -y,-x+1/2,+z+1/2
-117 +z,-y+1/2,-x+1/2
-118 -x,+z+1/2,-y+1/2
-119 +z,-y+1/2,+x+1/2
-120 +x,+z+1/2,-y+1/2
-121 -x,+z+1/2,+y+1/2
-122 +y,-x+1/2,+z+1/2
-123 +z,+y+1/2,-x+1/2
-124 -y,+x+1/2,+z+1/2
201 +x+1/2,+y,+z+1/2
202 +z+1/2,+x,+y+1/2
203 +y+1/2,+z,+x+1/2
204 +x+1/2,+y,-z+1/2
205 -z+1/2,+x,+y+1/2
206 +y+1/2,-z,+x+1/2
207 -z+1/2,+x,-y+1/2
208 -y+1/2,-z,+x+1/2
209 +y+1/2,-z,-x+1/2
210 -x+1/2,+y,-z+1/2
211 -z+1/2,-x,+y+1/2
212 +x+1/2,-y,-z+1/2
213 +y+1/2,+x,+z+1/2
214 +z+1/2,+y,+x+1/2
215 +x+1/2,+z,+y+1/2
216 +y+1/2,+x,-z+1/2
217 -z+1/2,+y,+x+1/2
218 +x+1/2,-z,+y+1/2
219 -z+1/2,+y,-x+1/2
220 -x+1/2,-z,+y+1/2
221 +x+1/2,-z,-y+1/2
222 -y+1/2,+x,-z+1/2
223 -z+1/2,-y,+x+1/2
224 +y+1/2,-x,-z+1/2
-201 -x+1/2,-y,-z+1/2
-202 -z+1/2,-x,-y+1/2
-203 -y+1/2,-z,-x+1/2
-204 -x+1/2,-y,+z+1/2
-205 +z+1/2,-x,-y+1/2
-206 -y+1/2,+z,-x+1/2
-207 +z+1/2,-x,+y+1/2
-208 +y+1/2,+z,-x+1/2
-209 -y+1/2,+z,+x+1/2
-210 +x+1/2,-y,+z+1/2
-211 +z+1/2,+x,-y+1/2
-212 -x+1/2,+y,+z+1/2
-213 -y+1/2,-x,-z+1/2
-214 -z+1/2,-y,-x+1/2
-215 -x+1/2,-z,-y+1/2
-216 -y+1/2,-x,+z+1/2
-217 +z+1/2,-y,-x+1/2
-218 -x+1/2,+z,-y+1/2
-219 +z+1/2,-y,+x+1/2
-220 +x+1/2,+z,-y+1/2
-221 -x+1/2,+z,+y+1/2
-222 +y+1/2,-x,+z+1/2
-223 +z+1/2,+y,-x+1/2
-224 -y+1/2,+x,+z+1/2
301 +x+1/2,+y+1/2,+z
302 +z+1/2,+x+1/2,+y
303 +y+1/2,+z+1/2,+x
304 +x+1/2,+y+1/2,-z
305 -z+1/2,+x+1/2,+y
306 +y+1/2,-z+1/2,+x
307 -z+1/2,+x+1/2,-y
308 -y+1/2,-z+1/2,+x
309 +y+1/2,-z+1/2,-x
310 -x+1/2,+y+1/2,-z
311 -z+1/2,-x+1/2,+y
312 +x+1/2,-y+1/2,-z
313 +y+1/2,+x+1/2,+z
314 +z+1/2,+y+1/2,+x
315 +x+1/2,+z+1/2,+y
316 +y+1/2,+x+1/2,-z
317 -z+1/2,+y+1/2,+x
318 +x+1/2,-z+1/2,+y
319 -z+1/2,+y+1/2,-x
320 -x+1/2,-z+1/2,+y
321 +x+1/2,-z+1/2,-y
322 -y+1/2,+x+1/2,-z
323 -z+1/2,-y+1/2,+x
324 +y+1/2,-x+1/2,-z
-301 -x+1/2,-y+1/2,-z
-302 -z+1/2,-x+1/2,-y
-303 -y+1/2,-z+1/2,-x
-304 -x+1/2,-y+1/2,+z
-305 +z+1/2,-x+1/2,-y
-306 -y+1/2,+z+1/2,-x
-307 +z+1/2,-x+1/2,+y
-308 +y+1/2,+z+1/2,-x
-309 -y+1/2,+z+1/2,+x
-310 +x+1/2,-y+1/2,+z
-311 +z+1/2,+x+1/2,-y
-312 -x+1/2,+y+1/2,+z
-313 -y+1/2,-x+1/2,-z
-314 -z+1/2,-y+1/2,-x
-315 -x+1/2,-z+1/2,-y
-316 -y+1/2,-x+1/2,+z
-317 +z+1/2,-y+1/2,-x
-318 -x+1/2,+z+1/2,-y
-319 +z+1/2,-y+1/2,+x
-320 +x+1/2,+z+1/2,-y
-321 -x+1/2,+z+1/2,+y
-322 +y+1/2,-x+1/2,+z
-323 +z+1/2,+y+1/2,-x
-324 -y+1/2,+x+1/2,+z

loop_
_atom_site_label
_atom_site_type_symbol
_atom_site_symmetry_multiplicity
_atom_site_fract_x
_atom_site_fract_y
_atom_site_fract_z
_atom_site_occupancy
_atom_site_B_iso_or_equiv
Cu1 Cu 48 0.5 0.3547(3) 0.6453(3) 1 1.99(29)
Cu2 Cu 48 0.5 0.3153(4) 0.6847(4) 1 1.99(29)
C1 C 192 0.6867(11) 0.4548(5) 0.3660(5) 0.571(13) 4.98(19)
C2 C 192 0.7003(10) 0.4241(5) 0.3797(5) 0.571(13) 4.98(19)
C3 C 192 0.6866(10) 0.4103(5) 0.4104(5) 0.571(13) 4.98(19)
C4 C 192 0.7274(8) 0.4071(6) 0.3627(6) 0.571(13) 4.98(19)
C5 C 192 0.7410(8) 0.3763(7) 0.3764(7) 0.571(13) 4.98(19)
O3 O 192 0.7666(10) 0.3603(10) 0.3604(10) 0.571(13) 4.98(19)
O1 O 192 0.7007(13) 0.4671(9) 0.3393(10) 0.571(13) 4.98(19)
O2 O 192 0.6614(16) 0.4684(10) 0.3811(10) 0.571(13) 4.98(19)
C1a2 C 192 0.8479(38) 0.4680(22) 0.4834(19) 0.145(3) 4.98(19)
C1b2 C 192 0.8275(44) 0.4635(27) 0.3586(17) 0.145(3) 4.98(19)
C2a2 C 192 0.8267(30) 0.4569(13) 0.4539(14) 0.145(3) 4.98(19)
C2b2 C 192 0.8169(33) 0.4547(13) 0.3941(14) 0.145(3) 4.98(19)
C32 C 192 0.8365(35) 0.465(17) 0.4212(17) 0.145(3) 4.98(19)
C4a2 C 192 0.7974(24) 0.4385(26) 0.4593(27) 0.145(3) 4.98(19)
C4b2 C 192 0.7877(24) 0.4363(15) 0.3995(16) 0.145(3) 4.98(19)
C52 C 192 0.7779(21) 0.4282(33) 0.4322(18) 0.145(3) 4.98(19)
O32 O 192 0.7493(23) 0.4102(54) 0.4375(27) 0.145(3) 4.98(19)
O1a2 O 192 0.8387(39) 0.4606(25) 0.5110(16) 0.145(3) 4.98(19)
O1b2 O 192 0.8101(45) 0.4543(25) 0.3360(16) 0.145(3) 4.98(19)
O2a2 O 192 0.8749(46) 0.4851(36) 0.4772(28) 0.145(3) 4.98(19)
O2b2 O 192 0.8549(54) 0.4807(41) 0.3547(14) 0.145(3) 4.98(19)
N1 N 48 0.7723(33) 0.5 0.2277(33) 0.78(2) 3.56(13)
C1N C 96 0.7396(68) 0.5 0.2152(58) 0.196(5) 3.56(13)
C2N C 192 0.7735(29) 0.5277(56) 0.2491(69) 0.196(5) 3.56(13)
C3N C 192 0.773(29) 0.4723(56) 0.2491(69) 0.196(5) 3.56(13)
N1d N 32 0.5760(2) 0.5760(2) 0.5760(2) 0.86(2) 4.81(14)
C1d C 192 0.5739(17) 0.5455(17) 0.5955(2) 0.143(4) 4.81(14)
C2d C 192 0.5445(7) 0.5908(7) 0.5661(15) 0.143(4) 4.81(14)
C3d C 192 0.6006(6) 0.5724(6) 0.5498(16) 0.143(4) 4.81(14)
O4d O 192 0.6158(62) 0.5474(50) 0.5405(29) 0.143(4) 4.81(14)

loop_
_geom_angle_atom_site_label_1
_geom_angle_atom_site_label_2
_geom_angle_atom_site_label_3
_geom_angle
_geom_angle_site_symmetry_1
_geom_angle_site_symmetry_3
_geom_angle_publ_flag
Cu2 Cu1 O2 99(5) 1_555 3_555 n
Cu2 Cu1 O2 99(5) 1_555 24_566 n
Cu2 Cu1 O2 99(5) 1_555 -9_655 n
Cu2 Cu1 O2 99(5) 1_555 -13_666 n
O2 Cu1 O2 85(5) 3_555 24_566 n
O2 Cu1 O2 91(5) 3_555 -9_655 n
O2 Cu1 O2 161(5) 3_555 -13_666 n
O2 Cu1 O2 161(5) 24_566 -9_655 n
O2 Cu1 O2 91(5) 24_566 -13_666 n
O2 Cu1 O2 85(5) -9_655 -13_666 n
Cu1 Cu2 O1 82(5) 1_555 3_555 n
Cu1 Cu2 O1 82(5) 1_555 24_566 n
Cu1 Cu2 O1 82(5) 1_555 -9_655 n
Cu1 Cu2 O1 82(5) 1_555 -13_666 n
O1 Cu2 O1 80(5) 3_555 24_566 n
O1 Cu2 O1 97(5) 3_555 -9_655 n
O1 Cu2 O1 165(5) 3_555 -13_666 n
O1 Cu2 O1 165(5) 24_566 -9_655 n
O1 Cu2 O1 97(5) 24_566 -13_666 n
O1 Cu2 O1 80(5) -9_655 -13_666 n
C2 C1 O1 117(5) 1_555 1_555 n
C2 C1 O2 118(5) 1_555 1_555 n
O1 C1 O2 123(5) 1_555 1_555 n
C1 C2 C3 119(5) 1_555 1_555 n
C1 C2 C4 120(5) 1_555 1_555 n
C3 C2 C4 120(5) 1_555 1_555 n
C2 C3 C2 119(5) 1_555 15_555 n
C2 C4 C5 120(5) 1_555 1_555 n
C4 C5 C4 119(5) 1_555 15_555 n
C4 C5 O3 120(5) 1_555 1_555 n
C4 C5 O3 120(5) 15_555 1_555 n
Cu2 O1 C1 125(5) 2_555 1_555 n
Cu1 O2 C1 107(5) 2_555 1_555 n
C1a2 C1a2 C1a2 135(5) 4_556 15_555 n
C1a2 C1a2 C2a2 140(5) 4_556 1_555 n
C1a2 C1a2 C2a2 136(5) 4_556 15_555 n
C1a2 C1a2 O1a2 23(5) 4_556 1_555 n
C1a2 C1a2 O1a2 64(5) 4_556 4_556 n
C1a2 C1a2 O1a2 134(5) 4_556 18_565 n
C1a2 C1a2 O2a2 100(5) 4_556 1_555 n
C1a2 C1a2 O2a2 86(5) 4_556 15_555 n
C1a2 C1a2 O2a2 42(5) 4_556 -20_556 n
C1a2 C1a2 C2a2 69(5) 15_555 1_555 n
C1a2 C1a2 C2a2 76(5) 15_555 15_555 n
C1a2 C1a2 O1a2 145(5) 15_555 1_555 n
C1a2 C1a2 O1a2 134(5) 15_555 4_556 n
C1a2 C1a2 O1a2 16(5) 15_555 18_565 n
C1a2 C1a2 O2a2 59(5) 15_555 1_555 n
C1a2 C1a2 O2a2 79(5) 15_555 15_555 n
C1a2 C1a2 O2a2 111(5) 15_555 -20_556 n
C2a2 C1a2 C2a2 6(5) 1_555 15_555 n
C2a2 C1a2 O1a2 118(5) 1_555 1_555 n
C2a2 C1a2 O1a2 76(5) 1_555 4_556 n
C2a2 C1a2 O1a2 58(5) 1_555 18_565 n
C2a2 C1a2 O2a2 117(5) 1_555 1_555 n
C2a2 C1a2 O2a2 131(5) 1_555 15_555 n
C2a2 C1a2 O2a2 173(5) 1_555 -20_556 n
C2a2 C1a2 O1a2 113(5) 15_555 1_555 n
C2a2 C1a2 O1a2 71(5) 15_555 4_556 n
C2a2 C1a2 O1a2 64(5) 15_555 18_565 n
C2a2 C1a2 O2a2 122(5) 15_555 1_555 n
C2a2 C1a2 O2a2 135(5) 15_555 15_555 n
C2a2 C1a2 O2a2 169(5) 15_555 -20_556 n
O1a2 C1a2 O1a2 41(5) 1_555 4_556 n
O1a2 C1a2 O1a2 136(5) 1_555 18_565 n
O1a2 C1a2 O2a2 123(5) 1_555 1_555 n
O1a2 C1a2 O2a2 108(5) 1_555 15_555 n
O1a2 C1a2 O2a2 64(5) 1_555 -20_556 n
O1a2 C1a2 O1a2 118(5) 4_556 18_565 n
O1a2 C1a2 O2a2 164(5) 4_556 1_555 n
O1a2 C1a2 O2a2 145(5) 4_556 15_555 n
O1a2 C1a2 O2a2 104(5) 4_556 -20_556 n
O1a2 C1a2 O2a2 76(5) 18_565 1_555 n
O1a2 C1a2 O2a2 95(5) 18_565 15_555 n
O1a2 C1a2 O2a2 124(5) 18_565 -20_556 n
O2a2 C1a2 O2a2 19(5) 1_555 15_555 n
O2a2 C1a2 O2a2 60(5) 1_555 -20_556 n
O2a2 C1a2 O2a2 44(5) 15_555 -20_556 n
C1b2 C1b2 C2b2 148(5) 214_554 1_555 n
C1b2 C1b2 O1b2 82(5) 214_554 1_555 n
C1b2 C1b2 O2b2 47(5) 214_554 1_555 n
C1b2 C1b2 O2b2 47(5) 214_554 214_554 n
C2b2 C1b2 O1b2 118(5) 1_555 1_555 n
C2b2 C1b2 O2b2 117(5) 1_555 1_555 n
C2b2 C1b2 O2b2 117(5) 1_555 214_554 n
O1b2 C1b2 O2b2 124(5) 1_555 1_555 n
O1b2 C1b2 O2b2 124(5) 1_555 214_554 n
C1a2 C2a2 C1a2 33(5) 1_555 15_555 n
C1a2 C2a2 C2a2 69(5) 1_555 15_555 n
C1a2 C2a2 C32 120(5) 1_555 1_555 n
C1a2 C2a2 C32 84(5) 1_555 15_555 n
C1a2 C2a2 C4a2 120(5) 1_555 1_555 n
C1a2 C2a2 C4a2 146(5) 1_555 15_555 n
C1a2 C2a2 O1a2 19(5) 1_555 4_556 n
C1a2 C2a2 O1a2 52(5) 1_555 18_565 n
C1a2 C2a2 C2a2 103(5) 15_555 15_555 n
C1a2 C2a2 C32 91(5) 15_555 1_555 n
C1a2 C2a2 C32 114(5) 15_555 15_555 n
C1a2 C2a2 C4a2 143(5) 15_555 1_555 n
C1a2 C2a2 C4a2 129(5) 15_555 15_555 n
C1a2 C2a2 O1a2 51(5) 15_555 4_556 n
C1a2 C2a2 O1a2 20(5) 15_555 18_565 n
C2a2 C2a2 C32 145(5) 15_555 1_555 n
C2a2 C2a2 C32 31(5) 15_555 15_555 n
C2a2 C2a2 C4a2 61(5) 15_555 1_555 n
C2a2 C2a2 C4a2 112(5) 15_555 15_555 n
C2a2 C2a2 O1a2 53(5) 15_555 4_556 n
C2a2 C2a2 O1a2 120(5) 15_555 18_565 n
C32 C2a2 C32 114(5) 1_555 15_555 n
C32 C2a2 C4a2 119(5) 1_555 1_555 n
C32 C2a2 C4a2 78(5) 1_555 15_555 n
C32 C2a2 O1a2 139(5) 1_555 4_556 n
C32 C2a2 O1a2 82(5) 1_555 18_565 n
C32 C2a2 C4a2 71(5) 15_555 1_555 n
C32 C2a2 C4a2 115(5) 15_555 15_555 n
C32 C2a2 O1a2 74(5) 15_555 4_556 n
C32 C2a2 O1a2 134(5) 15_555 18_565 n
C4a2 C2a2 C4a2 51(5) 1_555 15_555 n
C4a2 C2a2 O1a2 100(5) 1_555 4_556 n
C4a2 C2a2 O1a2 137(5) 1_555 18_565 n
C4a2 C2a2 O1a2 135(5) 15_555 4_556 n
C4a2 C2a2 O1a2 109(5) 15_555 18_565 n
O1a2 C2a2 O1a2 67(5) 4_556 18_565 n
C1b2 C2b2 C32 119(5) 1_555 1_555 n
C1b2 C2b2 C4b2 119(5) 1_555 1_555 n
C32 C2b2 C4b2 120(5) 1_555 1_555 n
C2a2 C32 C2b2 119(5) 1_555 1_555 n
C2a2 C32 C4a2 48(5) 1_555 15_555 n
C2a2 C32 C2b2 119(5) 15_555 1_555 n
C2a2 C32 C4a2 50(5) 15_555 15_555 n
C2b2 C32 C4a2 76(5) 1_555 15_555 n
C2a2 C4a2 C32 58(5) 1_555 15_555 n
C2a2 C4a2 C4a2 61(5) 1_555 15_555 n
C2a2 C4a2 C52 120(5) 1_555 1_555 n
C2a2 C4a2 C52 113(5) 1_555 15_555 n
C2a2 C4a2 C32 52(5) 15_555 15_555 n
C2a2 C4a2 C4a2 67(5) 15_555 15_555 n
C2a2 C4a2 C52 124(5) 15_555 1_555 n
C2a2 C4a2 C52 118(5) 15_555 15_555 n
C32 C4a2 C4a2 112(5) 15_555 15_555 n
C32 C4a2 C52 119(5) 15_555 1_555 n
C32 C4a2 C52 121(5) 15_555 15_555 n
C4a2 C4a2 C52 70(5) 15_555 1_555 n
C4a2 C4a2 C52 61(5) 15_555 15_555 n
C2b2 C4b2 C52 119(5) 1_555 1_555 n
C2b2 C4b2 C52 118(5) 1_555 15_555 n
C2b2 C4b2 O32 146(5) 1_555 15_555 n
C52 C4b2 O32 59(5) 1_555 15_555 n
C52 C4b2 O32 56(5) 15_555 15_555 n
C4a2 C52 C4a2 47(5) 1_555 15_555 n
C4a2 C52 C4b2 119(5) 1_555 1_555 n
C4a2 C52 C4b2 89(5) 1_555 15_555 n
C4a2 C52 C52 109(5) 1_555 15_555 n
C4a2 C52 O32 120(5) 1_555 1_555 n
C4a2 C52 O32 144(5) 1_555 15_555 n
C4a2 C52 C4b2 79(5) 15_555 1_555 n
C4a2 C52 C4b2 126(5) 15_555 15_555 n
C4a2 C52 C52 61(5) 15_555 15_555 n
C4a2 C52 O32 148(5) 15_555 1_555 n
C4a2 C52 O32 107(5) 15_555 15_555 n
C4b2 C52 C4b2 104(5) 1_555 15_555 n
C4b2 C52 C52 34(5) 1_555 15_555 n
C4b2 C52 O32 119(5) 1_555 1_555 n
C4b2 C52 O32 66(5) 1_555 15_555 n
C4b2 C52 C52 139(5) 15_555 15_555 n
C4b2 C52 O32 75(5) 15_555 1_555 n
C4b2 C52 O32 123(5) 15_555 15_555 n
C52 C52 O32 118(5) 15_555 1_555 n
C52 C52 O32 53(5) 15_555 15_555 n
O32 C52 O32 65(5) 1_555 15_555 n
C4b2 O32 C52 48(5) 15_555 1_555 n
C4b2 O32 C52 53(5) 15_555 15_555 n
C4b2 O32 O32 99(5) 15_555 15_555 n
C52 O32 C52 7(5) 1_555 15_555 n
C52 O32 O32 61(5) 1_555 15_555 n
C52 O32 O32 53(5) 15_555 15_555 n
C1a2 O1a2 C1a2 92(5) 1_555 4_556 n
C1a2 O1a2 C1a2 109(5) 1_555 -20_556 n
C1a2 O1a2 C2a2 171(5) 1_555 4_556 n
C1a2 O1a2 C2a2 176(5) 1_555 -20_556 n
C1a2 O1a2 O1a2 23(5) 1_555 4_556 n
C1a2 O1a2 O1a2 118(5) 1_555 21_566 n
C1a2 O1a2 O2a2 73(5) 1_555 -20_556 n
C1a2 O1a2 C1a2 28(5) 4_556 -20_556 n
C1a2 O1a2 C2a2 83(5) 4_556 4_556 n
C1a2 O1a2 C2a2 87(5) 4_556 -20_556 n
C1a2 O1a2 O1a2 115(5) 4_556 4_556 n
C1a2 O1a2 O1a2 45(5) 4_556 21_566 n
C1a2 O1a2 O2a2 23(5) 4_556 -20_556 n
C1a2 O1a2 C2a2 63(5) -20_556 4_556 n
C1a2 O1a2 C2a2 68(5) -20_556 -20_556 n
C1a2 O1a2 O1a2 130(5) -20_556 4_556 n
C1a2 O1a2 O1a2 16(5) -20_556 21_566 n
C1a2 O1a2 O2a2 52(5) -20_556 -20_556 n
C2a2 O1a2 O1a2 160(5) 4_556 4_556 n
C2a2 O1a2 O1a2 53(5) 4_556 21_566 n
C2a2 O1a2 O2a2 103(5) 4_556 -20_556 n
C2a2 O1a2 O1a2 156(5) -20_556 4_556 n
C2a2 O1a2 O1a2 59(5) -20_556 21_566 n
C2a2 O1a2 O2a2 107(5) -20_556 -20_556 n
O1a2 O1a2 O1a2 134(5) 4_556 21_566 n
O1a2 O1a2 O2a2 95(5) 4_556 -20_556 n
O1a2 O1a2 O2a2 68(5) 21_566 -20_556 n
C1b2 O1b2 O1b2 97(5) 1_555 214_554 n
C1a2 O2a2 C1a2 41(5) 1_555 15_555 n
C1a2 O2a2 C1a2 84(5) 1_555 18_565 n
C1a2 O2a2 O1a2 51(5) 1_555 18_565 n
C1a2 O2a2 O2a2 59(5) 1_555 15_555 n
C1a2 O2a2 O2a2 118(5) 1_555 18_565 n
C1a2 O2a2 O2a2 121(5) 1_555 -10_565 n
C1a2 O2a2 O2a2 72(5) 1_555 -20_556 n
C1a2 O2a2 C1a2 51(5) 15_555 18_565 n
C1a2 O2a2 O1a2 10(5) 15_555 18_565 n
C1a2 O2a2 O2a2 100(5) 15_555 15_555 n
C1a2 O2a2 O2a2 97(5) 15_555 18_565 n
C1a2 O2a2 O2a2 93(5) 15_555 -10_565 n
C1a2 O2a2 O2a2 107(5) 15_555 -20_556 n
C1a2 O2a2 O1a2 42(5) 18_565 18_565 n
C1a2 O2a2 O2a2 132(5) 18_565 15_555 n
C1a2 O2a2 O2a2 47(5) 18_565 18_565 n
C1a2 O2a2 O2a2 42(5) 18_565 -10_565 n
C1a2 O2a2 O2a2 111(5) 18_565 -20_556 n
O1a2 O2a2 O2a2 111(5) 18_565 15_555 n
O1a2 O2a2 O2a2 89(5) 18_565 18_565 n
O1a2 O2a2 O2a2 84(5) 18_565 -10_565 n
O1a2 O2a2 O2a2 115(5) 18_565 -20_556 n
O2a2 O2a2 O2a2 123(5) 15_555 18_565 n
O2a2 O2a2 O2a2 134(5) 15_555 -10_565 n
O2a2 O2a2 O2a2 33(5) 15_555 -20_556 n
O2a2 O2a2 O2a2 11(5) 18_565 -10_565 n
O2a2 O2a2 O2a2 89(5) 18_565 -20_556 n
O2a2 O2a2 O2a2 101(5) -10_565 -20_556 n
C1b2 O2b2 C1b2 85(5) 1_555 214_554 n
C1b2 O2b2 O2b2 121(5) 1_555 -10_565 n
C1b2 O2b2 O2b2 47(5) 1_555 214_554 n
C1b2 O2b2 O2b2 122(5) 214_554 -10_565 n
C1b2 O2b2 O2b2 132(5) 214_554 214_554 n
O2b2 O2b2 O2b2 89(5) -10_565 214_554 n
C1N N1 C1N 131(5) 1_555 19_656 n
C1N N1 C2N 104(5) 1_555 1_555 n
C1N N1 C2N 54(5) 1_555 19_656 n
C1N N1 C2N 104(5) 1_555 -10_565 n
C1N N1 C2N 54(5) 1_555 -14_666 n
C1N N1 C3N 103(5) 1_555 1_555 n
C1N N1 C3N 54(5) 1_555 19_656 n
C1N N1 C3N 103(5) 1_555 -10_565 n
C1N N1 C3N 54(5) 1_555 -14_666 n
C1N N1 C2N 54(5) 19_656 1_555 n
C1N N1 C2N 104(5) 19_656 19_656 n
C1N N1 C2N 54(5) 19_656 -10_565 n
C1N N1 C2N 104(5) 19_656 -14_666 n
C1N N1 C3N 54(5) 19_656 1_555 n
C1N N1 C3N 103(5) 19_656 19_656 n
C1N N1 C3N 54(5) 19_656 -10_565 n
C1N N1 C3N 103(5) 19_656 -14_666 n
C2N N1 C2N 54(5) 1_555 19_656 n
C2N N1 C2N 104(5) 1_555 -10_565 n
C2N N1 C2N 131(5) 1_555 -14_666 n
C2N N1 C3N 104(5) 1_555 1_555 n
C2N N1 C3N 131(5) 1_555 19_656 n
C2N N1 C3N 53(5) 1_555 -14_666 n
C2N N1 C2N 131(5) 19_656 -10_565 n
C2N N1 C2N 104(5) 19_656 -14_666 n
C2N N1 C3N 131(5) 19_656 1_555 n
C2N N1 C3N 104(5) 19_656 19_656 n
C2N N1 C3N 53(5) 19_656 -10_565 n
C2N N1 C2N 54(5) -10_565 -14_666 n
C2N N1 C3N 53(5) -10_565 19_656 n
C2N N1 C3N 104(5) -10_565 -10_565 n
C2N N1 C3N 131(5) -10_565 -14_666 n
C2N N1 C3N 53(5) -14_666 1_555 n
C2N N1 C3N 131(5) -14_666 -10_565 n
C2N N1 C3N 104(5) -14_666 -14_666 n
C3N N1 C3N 50(5) 1_555 19_656 n
C3N N1 C3N 104(5) 1_555 -10_565 n
C3N N1 C3N 130(5) 1_555 -14_666 n
C3N N1 C3N 130(5) 19_656 -10_565 n
C3N N1 C3N 104(5) 19_656 -14_666 n
C3N N1 C3N 50(5) -10_565 -14_666 n
N1 C1N C1N 114(5) 1_555 214_554 n
N1 C1N C2N 62(5) 1_555 19_656 n
N1 C1N C2N 62(5) 1_555 -14_666 n
N1 C1N C3N 62(5) 1_555 19_656 n
N1 C1N C3N 62(5) 1_555 -14_666 n
C1N C1N C2N 90(5) 214_554 19_656 n
C1N C1N C2N 90(5) 214_554 -14_666 n
C1N C1N C3N 89(5) 214_554 19_656 n
C1N C1N C3N 89(5) 214_554 -14_666 n
C2N C1N C2N 120(5) 19_656 -14_666 n
C2N C1N C3N 119(5) 19_656 19_656 n
C2N C1N C3N 119(5) -14_666 -14_666 n
C3N C1N C3N 118(5) 19_656 -14_666 n
N1 C2N C1N 62(5) 1_555 19_656 n
N1 C2N C2N 62(5) 1_555 19_656 n
N1 C2N C2N 114(5) 1_555 214_554 n
N1 C2N C3N 88(5) 1_555 -10_565 n
N1 C2N C3N 63(5) 1_555 -14_666 n
C1N C2N C2N 119(5) 19_656 19_656 n
C1N C2N C2N 90(5) 19_656 214_554 n
C1N C2N C3N 110(5) 19_656 -10_565 n
C1N C2N C3N 119(5) 19_656 -14_666 n
C1N C2N C3N 90(5) 19_656 -219_463 n
C2N C2N C2N 89(5) 19_656 214_554 n
C2N C2N C3N 44(5) 19_656 -10_565 n
C2N C2N C3N 45(5) 214_554 -10_565 n
C2N C2N C3N 89(5) 214_554 -14_666 n
C3N C2N C3N 44(5) -10_565 -14_666 n
C3N C2N C3N 44(5) -10_565 -219_463 n
N1 C3N C1N 62(5) 1_555 19_656 n
N1 C3N C2N 91(5) 1_555 -10_565 n
N1 C3N C2N 63(5) 1_555 -14_666 n
N1 C3N C3N 63(5) 1_555 19_656 n
N1 C3N C3N 114(5) 1_555 214_554 n
C1N C3N C2N 68(5) 19_656 -10_565 n
C1N C3N C2N 120(5) 19_656 -14_666 n
C1N C3N C3N 120(5) 19_656 19_656 n
C1N C3N C3N 90(5) 19_656 214_554 n
C2N C3N C2N 134(5) -10_565 -14_666 n
C2N C3N C2N 134(5) -10_565 -219_463 n
C2N C3N C3N 134(5) -10_565 19_656 n
C2N C3N C3N 135(5) -10_565 214_554 n
C2N C3N C3N 90(5) -14_666 214_554 n
C3N C3N C3N 90(5) 19_656 214_554 n
C1d N1d C1d 115(5) 1_555 2_555 n
C1d N1d C1d 115(5) 1_555 3_555 n
C1d N1d C1d 67(5) 1_555 13_555 n
C1d N1d C1d 49(5) 1_555 14_555 n
C1d N1d C1d 154(5) 1_555 15_555 n
C1d N1d C2d 116(5) 1_555 1_555 n
C1d N1d C2d 105(5) 1_555 3_555 n
C1d N1d C2d 55(5) 1_555 13_555 n
C1d N1d C2d 142(5) 1_555 14_555 n
C1d N1d C2d 59(5) 1_555 15_555 n
C1d N1d C3d 110(5) 1_555 1_555 n
C1d N1d C3d 125(5) 1_555 2_555 n
C1d N1d C3d 163(5) 1_555 13_555 n
C1d N1d C3d 60(5) 1_555 14_555 n
C1d N1d C3d 58(5) 1_555 15_555 n
C1d N1d C1d 115(5) 2_555 3_555 n
C1d N1d C1d 154(5) 2_555 13_555 n
C1d N1d C1d 67(5) 2_555 14_555 n
C1d N1d C1d 49(5) 2_555 15_555 n
C1d N1d C2d 105(5) 2_555 1_555 n
C1d N1d C2d 116(5) 2_555 2_555 n
C1d N1d C2d 14(5) 2_555 3_555 n
C1d N1d C2d 59(5) 2_555 13_555 n
C1d N1d C2d 55(5) 2_555 14_555 n
C1d N1d C2d 142(5) 2_555 15_555 n
C1d N1d C3d 110(5) 2_555 2_555 n
C1d N1d C3d 125(5) 2_555 3_555 n
C1d N1d C3d 58(5) 2_555 13_555 n
C1d N1d C3d 163(5) 2_555 14_555 n
C1d N1d C3d 60(5) 2_555 15_555 n
C1d N1d C1d 49(5) 3_555 13_555 n
C1d N1d C1d 154(5) 3_555 14_555 n
C1d N1d C1d 67(5) 3_555 15_555 n
C1d N1d C2d 105(5) 3_555 2_555 n
C1d N1d C2d 116(5) 3_555 3_555 n
C1d N1d C2d 142(5) 3_555 13_555 n
C1d N1d C2d 59(5) 3_555 14_555 n
C1d N1d C2d 55(5) 3_555 15_555 n
C1d N1d C3d 125(5) 3_555 1_555 n
C1d N1d C3d 10(5) 3_555 2_555 n
C1d N1d C3d 110(5) 3_555 3_555 n
C1d N1d C3d 60(5) 3_555 13_555 n
C1d N1d C3d 58(5) 3_555 14_555 n
C1d N1d C3d 163(5) 3_555 15_555 n
C1d N1d C1d 115(5) 13_555 14_555 n
C1d N1d C1d 115(5) 13_555 15_555 n
C1d N1d C2d 55(5) 13_555 1_555 n
C1d N1d C2d 59(5) 13_555 2_555 n
C1d N1d C2d 142(5) 13_555 3_555 n
C1d N1d C2d 116(5) 13_555 13_555 n
C1d N1d C2d 105(5) 13_555 14_555 n
C1d N1d C3d 163(5) 13_555 1_555 n
C1d N1d C3d 58(5) 13_555 2_555 n
C1d N1d C3d 60(5) 13_555 3_555 n
C1d N1d C3d 110(5) 13_555 13_555 n
C1d N1d C3d 125(5) 13_555 15_555 n
C1d N1d C1d 115(5) 14_555 15_555 n
C1d N1d C2d 142(5) 14_555 1_555 n
C1d N1d C2d 55(5) 14_555 2_555 n
C1d N1d C2d 59(5) 14_555 3_555 n
C1d N1d C2d 14(5) 14_555 13_555 n
C1d N1d C2d 116(5) 14_555 14_555 n
C1d N1d C2d 105(5) 14_555 15_555 n
C1d N1d C3d 60(5) 14_555 1_555 n
C1d N1d C3d 163(5) 14_555 2_555 n
C1d N1d C3d 58(5) 14_555 3_555 n
C1d N1d C3d 125(5) 14_555 13_555 n
C1d N1d C3d 110(5) 14_555 14_555 n
C1d N1d C2d 59(5) 15_555 1_555 n
C1d N1d C2d 142(5) 15_555 2_555 n
C1d N1d C2d 55(5) 15_555 3_555 n
C1d N1d C2d 105(5) 15_555 13_555 n
C1d N1d C2d 14(5) 15_555 14_555 n
C1d N1d C2d 116(5) 15_555 15_555 n
C1d N1d C3d 58(5) 15_555 1_555 n
C1d N1d C3d 60(5) 15_555 2_555 n
C1d N1d C3d 163(5) 15_555 3_555 n
C1d N1d C3d 125(5) 15_555 14_555 n
C1d N1d C3d 110(5) 15_555 15_555 n
C2d N1d C2d 103(5) 1_555 2_555 n
C2d N1d C2d 103(5) 1_555 3_555 n
C2d N1d C2d 129(5) 1_555 13_555 n
C2d N1d C2d 49(5) 1_555 14_555 n
C2d N1d C2d 57(5) 1_555 15_555 n
C2d N1d C3d 115(5) 1_555 1_555 n
C2d N1d C3d 113(5) 1_555 3_555 n
C2d N1d C3d 55(5) 1_555 13_555 n
C2d N1d C3d 66(5) 1_555 14_555 n
C2d N1d C3d 149(5) 1_555 15_555 n
C2d N1d C2d 103(5) 2_555 3_555 n
C2d N1d C2d 57(5) 2_555 13_555 n
C2d N1d C2d 129(5) 2_555 14_555 n
C2d N1d C2d 49(5) 2_555 15_555 n
C2d N1d C3d 113(5) 2_555 1_555 n
C2d N1d C3d 115(5) 2_555 2_555 n
C2d N1d C3d 149(5) 2_555 13_555 n
C2d N1d C3d 55(5) 2_555 14_555 n
C2d N1d C3d 66(5) 2_555 15_555 n
C2d N1d C2d 49(5) 3_555 13_555 n
C2d N1d C2d 57(5) 3_555 14_555 n
C2d N1d C2d 129(5) 3_555 15_555 n
C2d N1d C3d 113(5) 3_555 2_555 n
C2d N1d C3d 115(5) 3_555 3_555 n
C2d N1d C3d 66(5) 3_555 13_555 n
C2d N1d C3d 149(5) 3_555 14_555 n
C2d N1d C3d 55(5) 3_555 15_555 n
C2d N1d C2d 103(5) 13_555 14_555 n
C2d N1d C2d 103(5) 13_555 15_555 n
C2d N1d C3d 55(5) 13_555 1_555 n
C2d N1d C3d 149(5) 13_555 2_555 n
C2d N1d C3d 66(5) 13_555 3_555 n
C2d N1d C3d 115(5) 13_555 13_555 n
C2d N1d C3d 113(5) 13_555 14_555 n
C2d N1d C2d 103(5) 14_555 15_555 n
C2d N1d C3d 66(5) 14_555 1_555 n
C2d N1d C3d 55(5) 14_555 2_555 n
C2d N1d C3d 149(5) 14_555 3_555 n
C2d N1d C3d 115(5) 14_555 14_555 n
C2d N1d C3d 113(5) 14_555 15_555 n
C2d N1d C3d 149(5) 15_555 1_555 n
C2d N1d C3d 66(5) 15_555 2_555 n
C2d N1d C3d 55(5) 15_555 3_555 n
C2d N1d C3d 113(5) 15_555 13_555 n
C2d N1d C3d 20(5) 15_555 14_555 n
C2d N1d C3d 115(5) 15_555 15_555 n
C3d N1d C3d 119(5) 1_555 2_555 n
C3d N1d C3d 119(5) 1_555 3_555 n
C3d N1d C3d 67(5) 1_555 13_555 n
C3d N1d C3d 168(5) 1_555 14_555 n
C3d N1d C3d 52(5) 1_555 15_555 n
C3d N1d C3d 119(5) 2_555 3_555 n
C3d N1d C3d 52(5) 2_555 13_555 n
C3d N1d C3d 67(5) 2_555 14_555 n
C3d N1d C3d 168(5) 2_555 15_555 n
C3d N1d C3d 168(5) 3_555 13_555 n
C3d N1d C3d 52(5) 3_555 14_555 n
C3d N1d C3d 67(5) 3_555 15_555 n
C3d N1d C3d 119(5) 13_555 14_555 n
C3d N1d C3d 119(5) 13_555 15_555 n
C3d N1d C3d 119(5) 14_555 15_555 n
N1d C1d C1d 56(5) 1_555 13_555 n
N1d C1d C1d 65(5) 1_555 14_555 n
N1d C1d C2d 82(5) 1_555 2_555 n
N1d C1d C2d 61(5) 1_555 13_555 n
N1d C1d C2d 59(5) 1_555 15_555 n
N1d C1d C3d 83(5) 1_555 3_555 n
N1d C1d C3d 59(5) 1_555 14_555 n
N1d C1d C3d 60(5) 1_555 15_555 n
N1d C1d O4d 119(5) 1_555 3_555 n
N1d C1d O4d 106(5) 1_555 14_555 n
C1d C1d C1d 120(5) 13_555 14_555 n
C1d C1d C2d 58(5) 13_555 2_555 n
C1d C1d C2d 111(5) 13_555 13_555 n
C1d C1d C2d 12(5) 13_555 15_555 n
C1d C1d C3d 53(5) 13_555 3_555 n
C1d C1d C3d 116(5) 13_555 15_555 n
C1d C1d O4d 63(5) 13_555 3_555 n
C1d C1d O4d 50(5) 13_555 14_555 n
C1d C1d C2d 103(5) 14_555 2_555 n
C1d C1d C2d 15(5) 14_555 13_555 n
C1d C1d C2d 118(5) 14_555 15_555 n
C1d C1d C3d 133(5) 14_555 3_555 n
C1d C1d C3d 124(5) 14_555 14_555 n
C1d C1d O4d 168(5) 14_555 3_555 n
C1d C1d O4d 166(5) 14_555 14_555 n
C2d C1d C2d 88(5) 2_555 13_555 n
C2d C1d C2d 45(5) 2_555 15_555 n
C2d C1d C3d 105(5) 2_555 3_555 n
C2d C1d C3d 65(5) 2_555 14_555 n
C2d C1d C3d 108(5) 2_555 15_555 n
C2d C1d O4d 67(5) 2_555 3_555 n
C2d C1d O4d 62(5) 2_555 14_555 n
C2d C1d C2d 107(5) 13_555 15_555 n
C2d C1d C3d 140(5) 13_555 3_555 n
C2d C1d C3d 118(5) 13_555 14_555 n
C2d C1d C3d 21(5) 13_555 15_555 n
C2d C1d O4d 155(5) 13_555 3_555 n
C2d C1d O4d 151(5) 13_555 14_555 n
C2d C1d C3d 63(5) 15_555 3_555 n
C2d C1d C3d 20(5) 15_555 14_555 n
C2d C1d C3d 117(5) 15_555 15_555 n
C2d C1d O4d 61(5) 15_555 3_555 n
C2d C1d O4d 49(5) 15_555 14_555 n
C3d C1d C3d 44(5) 3_555 14_555 n
C3d C1d C3d 124(5) 3_555 15_555 n
C3d C1d O4d 58(5) 3_555 3_555 n
C3d C1d O4d 52(5) 3_555 14_555 n
C3d C1d C3d 119(5) 14_555 15_555 n
C3d C1d O4d 60(5) 14_555 3_555 n
C3d C1d O4d 47(5) 14_555 14_555 n
C3d C1d O4d 176(5) 15_555 3_555 n
C3d C1d O4d 166(5) 15_555 14_555 n
O4d C1d O4d 12(5) 3_555 14_555 n
N1d C2d C1d 83(5) 1_555 3_555 n
N1d C2d C1d 62(5) 1_555 13_555 n
N1d C2d C1d 60(5) 1_555 15_555 n
N1d C2d C2d 65(5) 1_555 14_555 n
N1d C2d C2d 61(5) 1_555 15_555 n
N1d C2d C3d 79(5) 1_555 2_555 n
N1d C2d C3d 62(5) 1_555 13_555 n
N1d C2d C3d 56(5) 1_555 14_555 n
N1d C2d O4d 126(5) 1_555 2_555 n
N1d C2d O4d 114(5) 1_555 13_555 n
C1d C2d C1d 60(5) 3_555 13_555 n
C1d C2d C1d 109(5) 3_555 15_555 n
C1d C2d C2d 121(5) 3_555 14_555 n
C1d C2d C2d 76(5) 3_555 15_555 n
C1d C2d C3d 31(5) 3_555 2_555 n
C1d C2d C3d 99(5) 3_555 13_555 n
C1d C2d C3d 58(5) 3_555 14_555 n
C1d C2d O4d 96(5) 3_555 2_555 n
C1d C2d O4d 103(5) 3_555 13_555 n
C1d C2d C1d 122(5) 13_555 15_555 n
C1d C2d C2d 126(5) 13_555 14_555 n
C1d C2d C2d 15(5) 13_555 15_555 n
C1d C2d C3d 86(5) 13_555 2_555 n
C1d C2d C3d 122(5) 13_555 13_555 n
C1d C2d O4d 156(5) 13_555 2_555 n
C1d C2d O4d 164(5) 13_555 13_555 n
C1d C2d C2d 12(5) 15_555 14_555 n
C1d C2d C2d 119(5) 15_555 15_555 n
C1d C2d C3d 81(5) 15_555 2_555 n
C1d C2d C3d 10(5) 15_555 13_555 n
C1d C2d C3d 116(5) 15_555 14_555 n
C1d C2d O4d 70(5) 15_555 2_555 n
C1d C2d O4d 55(5) 15_555 13_555 n
C2d C2d C2d 120(5) 14_555 15_555 n
C2d C2d C3d 93(5) 14_555 2_555 n
C2d C2d C3d 22(5) 14_555 13_555 n
C2d C2d C3d 121(5) 14_555 14_555 n
C2d C2d O4d 70(5) 14_555 2_555 n
C2d C2d O4d 55(5) 14_555 13_555 n
C2d C2d C3d 101(5) 15_555 2_555 n
C2d C2d C3d 123(5) 15_555 13_555 n
C2d C2d C3d 18(5) 15_555 14_555 n
C2d C2d O4d 169(5) 15_555 2_555 n
C2d C2d O4d 175(5) 15_555 13_555 n
C3d C2d C3d 70(5) 2_555 13_555 n
C3d C2d C3d 82(5) 2_555 14_555 n
C3d C2d O4d 74(5) 2_555 2_555 n
C3d C2d O4d 77(5) 2_555 13_555 n
C3d C2d C3d 116(5) 13_555 14_555 n
C3d C2d O4d 65(5) 13_555 2_555 n
C3d C2d O4d 52(5) 13_555 13_555 n
C3d C2d O4d 155(5) 14_555 2_555 n
C3d C2d O4d 159(5) 14_555 13_555 n
O4d C2d O4d 14(5) 2_555 13_555 n
N1d C3d C1d 85(5) 1_555 2_555 n
N1d C3d C1d 59(5) 1_555 14_555 n
N1d C3d C1d 60(5) 1_555 15_555 n
N1d C3d C2d 80(5) 1_555 3_555 n
N1d C3d C2d 62(5) 1_555 13_555 n
N1d C3d C2d 57(5) 1_555 14_555 n
N1d C3d C3d 56(5) 1_555 13_555 n
N1d C3d C3d 63(5) 1_555 15_555 n
N1d C3d O4d 129(5) 1_555 1_555 n
N1d C3d O4d 115(5) 1_555 15_555 n
C1d C3d C1d 118(5) 2_555 14_555 n
C1d C3d C1d 38(5) 2_555 15_555 n
C1d C3d C2d 43(5) 2_555 3_555 n
C1d C3d C2d 105(5) 2_555 13_555 n
C1d C3d C2d 32(5) 2_555 14_555 n
C1d C3d C3d 46(5) 2_555 13_555 n
C1d C3d C3d 126(5) 2_555 15_555 n
C1d C3d O4d 110(5) 2_555 1_555 n
C1d C3d O4d 118(5) 2_555 15_555 n
C1d C3d C1d 116(5) 14_555 15_555 n
C1d C3d C2d 78(5) 14_555 3_555 n
C1d C3d C2d 14(5) 14_555 13_555 n
C1d C3d C2d 108(5) 14_555 14_555 n
C1d C3d C3d 114(5) 14_555 13_555 n
C1d C3d O4d 70(5) 14_555 1_555 n
C1d C3d O4d 55(5) 14_555 15_555 n
C1d C3d C2d 72(5) 15_555 3_555 n
C1d C3d C2d 112(5) 15_555 13_555 n
C1d C3d C2d 12(5) 15_555 14_555 n
C1d C3d C3d 123(5) 15_555 15_555 n
C1d C3d O4d 149(5) 15_555 1_555 n
C1d C3d O4d 154(5) 15_555 15_555 n
C2d C3d C2d 64(5) 3_555 13_555 n
C2d C3d C2d 60(5) 3_555 14_555 n
C2d C3d C3d 78(5) 3_555 13_555 n
C2d C3d C3d 86(5) 3_555 15_555 n
C2d C3d O4d 81(5) 3_555 1_555 n
C2d C3d O4d 81(5) 3_555 15_555 n
C2d C3d C2d 101(5) 13_555 14_555 n
C2d C3d C3d 112(5) 13_555 13_555 n
C2d C3d C3d 22(5) 13_555 15_555 n
C2d C3d O4d 67(5) 13_555 1_555 n
C2d C3d O4d 54(5) 13_555 15_555 n
C2d C3d C3d 18(5) 14_555 13_555 n
C2d C3d C3d 115(5) 14_555 15_555 n
C2d C3d O4d 140(5) 14_555 1_555 n
C2d C3d O4d 141(5) 14_555 15_555 n
C3d C3d C3d 120(5) 13_555 15_555 n
C3d C3d O4d 157(5) 13_555 1_555 n
C3d C3d O4d 160(5) 13_555 15_555 n
C3d C3d O4d 68(5) 15_555 1_555 n
C3d C3d O4d 53(5) 15_555 15_555 n
O4d C3d O4d 14(5) 1_555 15_555 n
C1d O4d C1d 66(5) 2_555 14_555 n
C1d O4d C2d 15(5) 2_555 3_555 n
C1d O4d C2d 62(5) 2_555 13_555 n
C1d O4d C3d 10(5) 2_555 1_555 n
C1d O4d C3d 63(5) 2_555 15_555 n
C1d O4d O4d 116(5) 2_555 15_555 n
C1d O4d C2d 60(5) 14_555 3_555 n
C1d O4d C2d 13(5) 14_555 13_555 n
C1d O4d C3d 61(5) 14_555 1_555 n
C1d O4d O4d 50(5) 14_555 15_555 n
C2d O4d C2d 53(5) 3_555 13_555 n
C2d O4d C3d 23(5) 3_555 1_555 n
C2d O4d C3d 60(5) 3_555 15_555 n
C2d O4d O4d 109(5) 3_555 15_555 n
C2d O4d C3d 60(5) 13_555 1_555 n
C2d O4d C3d 20(5) 13_555 15_555 n
C2d O4d O4d 55(5) 13_555 15_555 n
C3d O4d C3d 57(5) 1_555 15_555 n
C3d O4d O4d 111(5) 1_555 15_555 n
C3d O4d O4d 53(5) 15_555 15_555 n

loop_
_geom_bond_atom_site_label_1
_geom_bond_atom_site_label_2
_geom_bond_distance
_geom_bond_site_symmetry_2
_geom_bond_publ_flag
Cu1 Cu2 2.227(8) 1_555 n
Cu1 C1 2.491(8) 3_555 n
Cu1 C1 2.491(8) 24_566 n
Cu1 C1 2.491(8) -9_655 n
Cu1 C1 2.491(8) -13_666 n
Cu1 O2 1.767(8) 3_555 n
Cu1 O2 1.767(8) 24_566 n
Cu1 O2 1.767(8) -9_655 n
Cu1 O2 1.767(8) -13_666 n
Cu2 Cu1 2.227(8) 1_555 n
Cu2 O1 1.749(8) 3_555 n
Cu2 O1 1.749(8) 24_566 n
Cu2 O1 1.749(8) -9_655 n
Cu2 O1 1.749(8) -13_666 n
Cu2 N1 2.431(8) 109_556 n
C1 Cu1 2.491(8) 2_555 n
C1 C2 1.449(8) 1_555 n
C1 O1 1.301(8) 1_555 n
C1 O2 1.297(8) 1_555 n
C2 C1 1.449(8) 1_555 n
C2 C3 1.452(8) 1_555 n
C2 C4 1.448(8) 1_555 n
C3 C2 1.452(8) 1_555 n
C3 C2 1.447(8) 15_555 n
C4 C2 1.448(8) 1_555 n
C4 C5 1.453(8) 1_555 n
C5 C4 1.453(8) 1_555 n
C5 C4 1.448(8) 15_555 n
C5 O3 1.365(8) 1_555 n
O3 C5 1.365(8) 1_555 n
O1 Cu2 1.749(8) 2_555 n
O1 C1 1.301(8) 1_555 n
O2 Cu1 1.767(8) 2_555 n
O2 C1 1.297(8) 1_555 n
C1a2 C1a2 1.327(8) 4_556 n
C1a2 C1a2 0.87(8) 15_555 n
C1a2 C1a2 2.038(8) 18_565 n
C1a2 C1a2 2.038(8) -20_556 n
C1a2 C2a2 1.518(8) 1_555 n
C1a2 C2a2 1.469(8) 15_555 n
C1a2 C32 2.061(8) 15_555 n
C1a2 O1a2 1.2(8) 1_555 n
C1a2 O1a2 0.522(8) 4_556 n
C1a2 O1a2 1.98(8) 15_555 n
C1a2 O1a2 1.292(8) 18_565 n
C1a2 O2a2 1.301(8) 1_555 n
C1a2 O2a2 2.028(8) 4_556 n
C1a2 O2a2 1.142(8) 15_555 n
C1a2 O2a2 2.177(8) -10_565 n
C1a2 O2a2 1.698(8) -20_556 n
C1b2 C1b2 1.758(8) 214_554 n
C1b2 C2b2 1.522(8) 1_555 n
C1b2 O1b2 1.198(8) 1_555 n
C1b2 O1b2 2.002(8) 214_554 n
C1b2 O2b2 1.302(8) 1_555 n
C1b2 O2b2 1.295(8) 214_554 n
C2a2 C1a2 1.518(8) 1_555 n
C2a2 C1a2 1.469(8) 15_555 n
C2a2 C2a2 0.169(8) 15_555 n
C2a2 C32 1.402(8) 1_555 n
C2a2 C32 1.545(8) 15_555 n
C2a2 C4a2 1.399(8) 1_555 n
C2a2 C4a2 1.326(8) 15_555 n
C2a2 O1a2 1.49(8) 4_556 n
C2a2 O1a2 1.395(8) 18_565 n
C2b2 C1b2 1.522(8) 1_555 n
C2b2 C32 1.398(8) 1_555 n
C2b2 C4a2 1.947(8) 15_555 n
C2b2 C4b2 1.396(8) 1_555 n
C32 C1a2 2.061(8) 15_555 n
C32 C2a2 1.402(8) 1_555 n
C32 C2a2 1.545(8) 15_555 n
C32 C2b2 1.398(8) 1_555 n
C32 C4a2 1.724(8) 15_555 n
C32 O1a2 1.846(8) 18_565 n
C4a2 C2a2 1.399(8) 1_555 n
C4a2 C2a2 1.326(8) 15_555 n
C4a2 C2b2 1.947(8) 15_555 n
C4a2 C32 1.724(8) 15_555 n
C4a2 C4a2 1.175(8) 15_555 n
C4a2 C4b2 1.851(8) 15_555 n
C4a2 C52 1.396(8) 1_555 n
C4a2 C52 1.488(8) 15_555 n
C4b2 C2b2 1.396(8) 1_555 n
C4b2 C4a2 1.851(8) 15_555 n
C4b2 C4b2 2.08(8) 15_555 n
C4b2 C52 1.402(8) 1_555 n
C4b2 C52 1.223(8) 15_555 n
C4b2 O32 1.594(8) 15_555 n
C52 C4a2 1.396(8) 1_555 n
C52 C4a2 1.488(8) 15_555 n
C52 C4b2 1.402(8) 1_555 n
C52 C4b2 1.223(8) 15_555 n
C52 C52 0.226(8) 15_555 n
C52 O32 1.367(8) 1_555 n
C52 O32 1.489(8) 15_555 n
O32 C4b2 1.594(8) 15_555 n
O32 C52 1.367(8) 1_555 n
O32 C52 1.489(8) 15_555 n
O32 O32 1.543(8) 15_555 n
O1a2 C1a2 1.2(8) 1_555 n
O1a2 C1a2 0.522(8) 4_556 n
O1a2 C1a2 1.98(8) 15_555 n
O1a2 C1a2 1.292(8) -20_556 n
O1a2 C2a2 1.49(8) 4_556 n
O1a2 C2a2 1.395(8) -20_556 n
O1a2 C32 1.846(8) -20_556 n
O1a2 O1a2 0.879(8) 4_556 n
O1a2 O1a2 1.605(8) 21_566 n
O1a2 O2a2 1.809(8) 4_556 n
O1a2 O2a2 1.899(8) 15_555 n
O1a2 O2a2 1.599(8) -20_556 n
O1b2 C1b2 1.198(8) 1_555 n
O1b2 C1b2 2.002(8) 214_554 n
O1b2 O1b2 1.464(8) 214_554 n
O2a2 C1a2 1.301(8) 1_555 n
O2a2 C1a2 2.028(8) 4_556 n
O2a2 C1a2 1.142(8) 15_555 n
O2a2 C1a2 1.698(8) 18_565 n
O2a2 C1a2 2.177(8) -10_565 n
O2a2 O1a2 1.809(8) 4_556 n
O2a2 O1a2 1.899(8) 15_555 n
O2a2 O1a2 1.599(8) 18_565 n
O2a2 O2a2 1.822(8) 4_556 n
O2a2 O2a2 2.177(8) 12_566 n
O2a2 O2a2 0.446(8) 15_555 n
O2a2 O2a2 1.539(8) 18_565 n
O2a2 O2a2 2.131(8) 21_566 n
O2a2 O2a2 1.191(8) -10_565 n
O2a2 O2a2 1.539(8) -20_556 n
O2b2 C1b2 1.302(8) 1_555 n
O2b2 C1b2 1.295(8) 214_554 n
O2b2 O2b2 1.543(8) -10_565 n
O2b2 O2b2 0.011(8) 214_554 n
N1 Cu2 2.431(8) 207_655 n
N1 C1N 1.399(8) 1_555 n
N1 C1N 1.399(8) 19_656 n
N1 C2N 1.4(8) 1_555 n
N1 C2N 1.4(8) 19_656 n
N1 C2N 1.4(8) -10_565 n
N1 C2N 1.4(8) -14_666 n
N1 C3N 1.399(8) 1_555 n
N1 C3N 1.399(8) 19_656 n
N1 C3N 1.399(8) -10_565 n
N1 C3N 1.399(8) -14_666 n
C1N N1 1.399(8) 1_555 n
C1N C1N 1.379(8) 214_554 n
C1N C2N 2.213(8) 1_555 n
C1N C2N 1.278(8) 19_656 n
C1N C2N 2.213(8) -10_565 n
C1N C2N 1.278(8) -14_666 n
C1N C2N 1.88(8) 210_655 n
C1N C3N 2.201(8) 1_555 n
C1N C3N 1.285(8) 19_656 n
C1N C3N 2.201(8) -10_565 n
C1N C3N 1.285(8) -14_666 n
C1N C3N 1.875(8) 210_655 n
C2N N1 1.4(8) 1_555 n
C2N C1N 2.213(8) 1_555 n
C2N C1N 1.278(8) 19_656 n
C2N C1N 1.88(8) 210_655 n
C2N C2N 1.277(8) 19_656 n
C2N C2N 2.214(8) -10_565 n
C2N C2N 1.88(8) 210_655 n
C2N C2N 1.379(8) 214_554 n
C2N C3N 2.214(8) 1_555 n
C2N C3N 0.019(8) -10_565 n
C2N C3N 1.263(8) -14_666 n
C3N N1 1.399(8) 1_555 n
C3N C1N 2.201(8) 1_555 n
C3N C1N 1.285(8) 19_656 n
C3N C1N 1.875(8) 210_655 n
C3N C2N 2.214(8) 1_555 n
C3N C2N 0.019(8) -10_565 n
C3N C2N 1.263(8) -14_666 n
C3N C2N 1.365(8) 219_463 n
C3N C3N 1.249(8) 19_656 n
C3N C3N 2.214(8) -10_565 n
C3N C3N 1.84(8) 210_655 n
C3N C3N 1.351(8) 214_554 n
N1d C1d 1.449(8) 1_555 n
N1d C1d 1.449(8) 2_555 n
N1d C1d 1.449(8) 3_555 n
N1d C1d 1.449(8) 13_555 n
N1d C1d 1.449(8) 14_555 n
N1d C1d 1.449(8) 15_555 n
N1d C2d 1.446(8) 1_555 n
N1d C2d 1.446(8) 2_555 n
N1d C2d 1.446(8) 3_555 n
N1d C2d 1.446(8) 13_555 n
N1d C2d 1.446(8) 14_555 n
N1d C2d 1.446(8) 15_555 n
N1d C3d 1.443(8) 1_555 n
N1d C3d 1.443(8) 2_555 n
N1d C3d 1.443(8) 3_555 n
N1d C3d 1.443(8) 13_555 n
N1d C3d 1.443(8) 14_555 n
N1d C3d 1.443(8) 15_555 n
C1d N1d 1.449(8) 1_555 n
C1d C1d 1.605(8) 13_555 n
C1d C1d 1.221(8) 14_555 n
C1d C2d 0.366(8) 2_555 n
C1d C2d 1.356(8) 13_555 n
C1d C2d 1.447(8) 15_555 n
C1d C3d 0.273(8) 3_555 n
C1d C3d 1.458(8) 14_555 n
C1d C3d 1.421(8) 15_555 n
C1d O4d 1.349(8) 3_555 n
C1d O4d 1.564(8) 14_555 n
C2d N1d 1.446(8) 1_555 n
C2d C1d 0.366(8) 3_555 n
C2d C1d 1.356(8) 13_555 n
C2d C1d 1.447(8) 15_555 n
C2d C2d 1.221(8) 14_555 n
C2d C2d 1.396(8) 15_555 n
C2d C3d 0.511(8) 2_555 n
C2d C3d 1.349(8) 13_555 n
C2d C3d 1.577(8) 14_555 n
C2d O4d 1.258(8) 2_555 n
C2d O4d 1.435(8) 13_555 n
C3d N1d 1.443(8) 1_555 n
C3d C1d 0.273(8) 2_555 n
C3d C1d 1.458(8) 14_555 n
C3d C1d 1.421(8) 15_555 n
C3d C2d 0.511(8) 3_555 n
C3d C2d 1.349(8) 13_555 n
C3d C2d 1.577(8) 14_555 n
C3d C3d 1.594(8) 13_555 n
C3d C3d 1.277(8) 15_555 n
C3d O4d 1.227(8) 1_555 n
C3d O4d 1.415(8) 15_555 n
O4d C1d 1.349(8) 2_555 n
O4d C1d 1.564(8) 14_555 n
O4d C2d 1.258(8) 3_555 n
O4d C2d 1.435(8) 13_555 n
O4d C3d 1.227(8) 1_555 n
O4d C3d 1.415(8) 15_555 n
O4d O4d 0.39(8) 15_555 n
